data_4122725
loop_
_publ_author_name
'Inomata, Koya'
'Watanabe, Takahito'
'Tobita, Hiromi'

_publ_section_title
;
 Cationic Metallogermylene and Dicationic Dimetallodigermenes: Synthesis
 by Chloride Abstraction from N-Heterocyclic Carbene-Stabilized
 Chlorometallogermylenes.
;
_journal_issue 41
_journal_name_full 'Journal of the American Chemical Society'
_journal_page_first 14341
_journal_paper_doi 10.1021/ja506018f
_journal_volume 136
_journal_year 2014
_chemical_formula_sum 'C40 H51 Cl Ge N2 O3 W'
_chemical_formula_weight 899.72
_chemical_name_systematic
; 
 ? 
;
_space_group_IT_number 14
_symmetry_cell_setting monoclinic
_symmetry_space_group_name_Hall '-P 2ybc'
_symmetry_space_group_name_H-M 'P 1 21/c 1'
_atom_sites_solution_hydrogens geom
_atom_sites_solution_primary heavy
_atom_sites_solution_secondary difmap
_audit_creation_method SHELXL-97
_cell_angle_alpha 90.00
_cell_angle_beta 116.2116(4)
_cell_angle_gamma 90.00
_cell_formula_units_Z 8
_cell_length_a 25.2024(4)
_cell_length_b 13.7121(2)
_cell_length_c 25.3895(4)
_cell_measurement_reflns_used 137335
_cell_measurement_temperature 140(2)
_cell_measurement_theta_max 27.4
_cell_measurement_theta_min 0.90
_cell_volume 7871.8(2)
_computing_cell_refinement PROCESS-AUTO
_computing_data_collection PROCESS-AUTO
_computing_data_reduction 'teXsan Ver. 1. 11'
_computing_molecular_graphics 'Yadokari-XG 2009'
_computing_publication_material 'Yadokari-XG 2009'
_computing_structure_refinement 'SHELXL-97 (Sheldrick, 1997)'
_computing_structure_solution 'SHELXS-97 (Sheldrick, 1990)'
_diffrn_ambient_temperature 140(2)
_diffrn_detector_area_resol_mean 10.00
_diffrn_measured_fraction_theta_full 0.996
_diffrn_measured_fraction_theta_max 0.996
_diffrn_measurement_device_type 'Rigaku RAXIS-RAPID Imaging Plate'
_diffrn_measurement_method \w
_diffrn_radiation_monochromator graphite
_diffrn_radiation_source 'rotating-anode X-ray tube'
_diffrn_radiation_type MoK\a
_diffrn_radiation_wavelength 0.71073
_diffrn_reflns_av_R_equivalents 0.0617
_diffrn_reflns_av_sigmaI/netI 0.0298
_diffrn_reflns_limit_h_max 31
_diffrn_reflns_limit_h_min -32
_diffrn_reflns_limit_k_max 17
_diffrn_reflns_limit_k_min -17
_diffrn_reflns_limit_l_max 32
_diffrn_reflns_limit_l_min -32
_diffrn_reflns_number 109593
_diffrn_reflns_theta_full 27.38
_diffrn_reflns_theta_max 27.38
_diffrn_reflns_theta_min 0.90
_exptl_absorpt_coefficient_mu 3.789
_exptl_absorpt_correction_T_max 0.3196
_exptl_absorpt_correction_T_min 0.2804
_exptl_absorpt_correction_type numerical
_exptl_absorpt_process_details 'NUMABS (Higashi, 1999)'
_exptl_crystal_colour red
_exptl_crystal_density_diffrn 1.518
_exptl_crystal_density_method 'not measured'
_exptl_crystal_description block
_exptl_crystal_F_000 3616
_exptl_crystal_size_max 0.45
_exptl_crystal_size_mid 0.43
_exptl_crystal_size_min 0.39
_refine_diff_density_max 11.554
_refine_diff_density_min -2.502
_refine_diff_density_rms 0.356
_refine_ls_extinction_method none
_refine_ls_goodness_of_fit_ref 1.120
_refine_ls_hydrogen_treatment constr
_refine_ls_matrix_type full
_refine_ls_number_parameters 891
_refine_ls_number_reflns 17795
_refine_ls_number_restraints 0
_refine_ls_restrained_S_all 1.120
_refine_ls_R_factor_all 0.0601
_refine_ls_R_factor_gt 0.0516
_refine_ls_shift/su_max 0.002
_refine_ls_shift/su_mean 0.000
_refine_ls_structure_factor_coef Fsqd
_refine_ls_weighting_details 'calc w=1/[\s^2^(Fo^2^)+(0.0663P)^2^+63.9103P] where P=(Fo^2^+2Fc^2^)/3'
_refine_ls_weighting_scheme calc
_refine_ls_wR_factor_gt 0.1322
_refine_ls_wR_factor_ref 0.1404
_reflns_number_gt 15913
_reflns_number_total 17795
_reflns_threshold_expression >2sigma(I)
_cod_data_source_file ja506018f_si_002.cif
_cod_data_source_block Cp*(CO)3WGeCl(IPr)_1a
_cod_depositor_comments 'Adding full bibliography for 4122725--4122730.cif.'
_cod_original_sg_symbol_H-M P21/c
_cod_database_code 4122725

loop_
_symmetry_equiv_pos_as_xyz
'x, y, z'
'-x, y+1/2, -z+1/2'
'-x, -y, -z'
'x, -y-1/2, z-1/2'

loop_
_atom_site_label
_atom_site_type_symbol
_atom_site_fract_x
_atom_site_fract_y
_atom_site_fract_z
_atom_site_U_iso_or_equiv
_atom_site_adp_type
_atom_site_occupancy
_atom_site_symmetry_multiplicity
_atom_site_calc_flag
_atom_site_refinement_flags
W1 W 0.909146(10) 0.903024(16) 0.359619(10) 0.01784(7) Uani 1 1 d .
Ge1 Ge 0.86151(3) 0.72358(4) 0.31561(3) 0.01739(12) Uani 1 1 d .
Cl1 Cl 0.88210(8) 0.61965(11) 0.39283(7) 0.0298(3) Uani 1 1 d .
C1 C 0.9595(3) 0.8104(5) 0.4220(3) 0.0246(12) Uani 1 1 d .
O1 O 0.9885(2) 0.7635(4) 0.4615(2) 0.0336(11) Uani 1 1 d .
C2 C 0.9837(3) 0.9731(5) 0.3822(3) 0.0290(14) Uani 1 1 d .
O2 O 1.0259(2) 1.0178(4) 0.3923(3) 0.0441(13) Uani 1 1 d .
C3 C 0.9323(3) 0.8722(4) 0.2973(3) 0.0215(12) Uani 1 1 d .
O3 O 0.9488(2) 0.8626(4) 0.2617(2) 0.0307(10) Uani 1 1 d .
C4 C 0.8137(3) 0.9113(5) 0.3596(4) 0.0346(16) Uani 1 1 d .
C5 C 0.8551(3) 0.9591(5) 0.4102(3) 0.0349(16) Uani 1 1 d .
C6 C 0.8774(3) 1.0404(5) 0.3926(3) 0.0321(15) Uani 1 1 d .
C7 C 0.8499(3) 1.0426(5) 0.3296(3) 0.0282(13) Uani 1 1 d .
C8 C 0.8109(3) 0.9610(5) 0.3091(3) 0.0282(14) Uani 1 1 d .
C9 C 0.7738(4) 0.8305(6) 0.3602(6) 0.064(3) Uani 1 1 d .
H1 H 0.7964 0.7837 0.3898 0.096 Uiso 1 1 calc R
H2 H 0.7562 0.7992 0.3225 0.096 Uiso 1 1 calc R
H3 H 0.7432 0.8569 0.3689 0.096 Uiso 1 1 calc R
C10 C 0.8693(5) 0.9307(9) 0.4722(4) 0.074(4) Uani 1 1 d .
H4 H 0.9067 0.9586 0.4986 0.111 Uiso 1 1 calc R
H5 H 0.8715 0.8610 0.4758 0.111 Uiso 1 1 calc R
H6 H 0.8390 0.9545 0.4820 0.111 Uiso 1 1 calc R
C11 C 0.9193(4) 1.1139(7) 0.4340(5) 0.064(3) Uani 1 1 d .
H7 H 0.8977 1.1589 0.4462 0.097 Uiso 1 1 calc R
H8 H 0.9385 1.1489 0.4144 0.097 Uiso 1 1 calc R
H9 H 0.9485 1.0810 0.4677 0.097 Uiso 1 1 calc R
C12 C 0.8574(5) 1.1202(6) 0.2919(5) 0.055(3) Uani 1 1 d .
H10 H 0.8493 1.0933 0.2542 0.083 Uiso 1 1 calc R
H11 H 0.8973 1.1442 0.3103 0.083 Uiso 1 1 calc R
H12 H 0.8305 1.1727 0.2870 0.083 Uiso 1 1 calc R
C13 C 0.7692(4) 0.9393(8) 0.2466(4) 0.055(3) Uani 1 1 d .
H13 H 0.7682 0.8703 0.2400 0.082 Uiso 1 1 calc R
H14 H 0.7824 0.9720 0.2211 0.082 Uiso 1 1 calc R
H15 H 0.7303 0.9617 0.2387 0.082 Uiso 1 1 calc R
C14 C 0.9112(2) 0.6508(4) 0.2786(2) 0.0156(10) Uani 1 1 d .
N1 N 0.9630(2) 0.6031(3) 0.2962(2) 0.0174(9) Uani 1 1 d .
C15 C 0.9688(3) 0.5649(5) 0.2486(3) 0.0236(12) Uani 1 1 d .
H16 H 1.0005 0.5288 0.2498 0.028 Uiso 1 1 calc R
C16 C 0.9200(3) 0.5894(5) 0.2004(3) 0.0249(13) Uani 1 1 d .
H17 H 0.9114 0.5745 0.1617 0.030 Uiso 1 1 calc R
N2 N 0.8846(2) 0.6417(4) 0.2196(2) 0.0177(9) Uani 1 1 d .
C17 C 1.0030(2) 0.5775(4) 0.3567(3) 0.0193(11) Uani 1 1 d .
C18 C 0.9909(3) 0.4900(5) 0.3785(3) 0.0242(12) Uani 1 1 d .
C19 C 1.0276(3) 0.4673(5) 0.4369(3) 0.0326(15) Uani 1 1 d .
H18 H 1.0205 0.4112 0.4533 0.039 Uiso 1 1 calc R
C20 C 1.0742(3) 0.5265(6) 0.4705(3) 0.0358(16) Uani 1 1 d .
H19 H 1.0975 0.5110 0.5097 0.043 Uiso 1 1 calc R
C21 C 1.0870(3) 0.6086(5) 0.4469(3) 0.0320(15) Uani 1 1 d .
H20 H 1.1198 0.6461 0.4701 0.038 Uiso 1 1 calc R
C22 C 1.0517(3) 0.6366(5) 0.3891(3) 0.0236(12) Uani 1 1 d .
C23 C 0.9431(3) 0.4204(5) 0.3402(3) 0.0302(14) Uani 1 1 d .
H21 H 0.9157 0.4567 0.3056 0.036 Uiso 1 1 calc R
C24 C 0.9076(4) 0.3771(6) 0.3697(5) 0.047(2) Uani 1 1 d .
H22 H 0.9328 0.3366 0.4019 0.071 Uiso 1 1 calc R
H23 H 0.8758 0.3386 0.3417 0.071 Uiso 1 1 calc R
H24 H 0.8917 0.4287 0.3840 0.071 Uiso 1 1 calc R
C25 C 0.9706(4) 0.3383(6) 0.3189(4) 0.0412(18) Uani 1 1 d .
H25 H 0.9920 0.3662 0.2993 0.062 Uiso 1 1 calc R
H26 H 0.9399 0.2968 0.2922 0.062 Uiso 1 1 calc R
H27 H 0.9972 0.3008 0.3520 0.062 Uiso 1 1 calc R
C26 C 1.0682(3) 0.7226(5) 0.3621(3) 0.0300(14) Uani 1 1 d .
H28 H 1.0320 0.7488 0.3304 0.036 Uiso 1 1 calc R
C27 C 1.0987(4) 0.8045(6) 0.4057(4) 0.0440(19) Uani 1 1 d .
H29 H 1.0778 0.8164 0.4288 0.066 Uiso 1 1 calc R
H30 H 1.0988 0.8627 0.3847 0.066 Uiso 1 1 calc R
H31 H 1.1387 0.7859 0.4310 0.066 Uiso 1 1 calc R
C28 C 1.1087(4) 0.6887(6) 0.3355(4) 0.0445(19) Uani 1 1 d .
H32 H 1.1442 0.6617 0.3657 0.067 Uiso 1 1 calc R
H33 H 1.1185 0.7432 0.3177 0.067 Uiso 1 1 calc R
H34 H 1.0888 0.6399 0.3062 0.067 Uiso 1 1 calc R
C29 C 0.8241(3) 0.6715(5) 0.1812(2) 0.0211(11) Uani 1 1 d .
C30 C 0.7780(3) 0.6202(5) 0.1855(3) 0.0242(12) Uani 1 1 d .
C31 C 0.7203(3) 0.6510(6) 0.1496(3) 0.0350(16) Uani 1 1 d .
H35 H 0.6887 0.6183 0.1511 0.042 Uiso 1 1 calc R
C32 C 0.7093(3) 0.7301(6) 0.1117(3) 0.0404(18) Uani 1 1 d .
H36 H 0.6708 0.7514 0.0893 0.049 Uiso 1 1 calc R
C33 C 0.7558(3) 0.7764(6) 0.1075(3) 0.0357(16) Uani 1 1 d .
H37 H 0.7480 0.8278 0.0812 0.043 Uiso 1 1 calc R
C34 C 0.8147(3) 0.7480(5) 0.1420(3) 0.0264(13) Uani 1 1 d .
C35 C 0.7884(3) 0.5300(5) 0.2241(3) 0.0274(13) Uani 1 1 d .
H38 H 0.8273 0.5370 0.2578 0.033 Uiso 1 1 calc R
C36 C 0.7428(3) 0.5187(6) 0.2481(4) 0.0406(18) Uani 1 1 d .
H39 H 0.7053 0.5012 0.2167 0.061 Uiso 1 1 calc R
H40 H 0.7391 0.5792 0.2651 0.061 Uiso 1 1 calc R
H41 H 0.7554 0.4685 0.2775 0.061 Uiso 1 1 calc R
C37 C 0.7904(4) 0.4400(6) 0.1906(4) 0.048(2) Uani 1 1 d .
H42 H 0.7531 0.4322 0.1566 0.072 Uiso 1 1 calc R
H43 H 0.7981 0.3837 0.2154 0.072 Uiso 1 1 calc R
H44 H 0.8213 0.4470 0.1784 0.072 Uiso 1 1 calc R
C38 C 0.8630(3) 0.7988(5) 0.1326(3) 0.0280(13) Uani 1 1 d .
H45 H 0.9011 0.7805 0.1649 0.034 Uiso 1 1 calc R
C39 C 0.8579(4) 0.9095(5) 0.1321(3) 0.0376(16) Uani 1 1 d .
H46 H 0.8233 0.9296 0.0980 0.056 Uiso 1 1 calc R
H47 H 0.8923 0.9381 0.1313 0.056 Uiso 1 1 calc R
H48 H 0.8550 0.9305 0.1668 0.056 Uiso 1 1 calc R
C40 C 0.8624(4) 0.7631(7) 0.0749(3) 0.0423(18) Uani 1 1 d .
H49 H 0.8706 0.6944 0.0776 0.063 Uiso 1 1 calc R
H50 H 0.8920 0.7974 0.0681 0.063 Uiso 1 1 calc R
H51 H 0.8242 0.7752 0.0430 0.063 Uiso 1 1 calc R
W2 W 0.586812(11) 1.118590(17) 0.439696(10) 0.02046(7) Uani 1 1 d .
Ge2 Ge 0.62828(3) 1.30294(5) 0.43658(3) 0.02203(14) Uani 1 1 d .
Cl2 Cl 0.59816(10) 1.40108(13) 0.49064(8) 0.0392(4) Uani 1 1 d .
C41 C 0.5268(3) 1.2061(5) 0.4451(3) 0.0267(13) Uani 1 1 d .
O4 O 0.4908(2) 1.2493(4) 0.4505(2) 0.0391(12) Uani 1 1 d .
C42 C 0.5169(3) 1.0395(5) 0.3957(3) 0.0292(14) Uani 1 1 d .
O5 O 0.4761(3) 0.9905(4) 0.3682(2) 0.0434(13) Uani 1 1 d .
C43 C 0.5685(3) 1.1427(4) 0.3573(3) 0.0231(12) Uani 1 1 d .
O6 O 0.5526(2) 1.1495(4) 0.3077(2) 0.0312(10) Uani 1 1 d .
C44 C 0.6789(3) 1.1282(5) 0.5286(3) 0.0315(15) Uani 1 1 d .
C45 C 0.6355(3) 1.0848(5) 0.5420(3) 0.0280(13) Uani 1 1 d .
C46 C 0.6179(3) 0.9949(5) 0.5108(3) 0.0296(14) Uani 1 1 d .
C47 C 0.6507(3) 0.9847(5) 0.4772(3) 0.0311(14) Uani 1 1 d .
C48 C 0.6876(3) 1.0676(5) 0.4875(3) 0.0330(15) Uani 1 1 d .
C49 C 0.7173(4) 1.2140(6) 0.5594(3) 0.046(2) Uani 1 1 d .
H52 H 0.7003 1.2481 0.5813 0.069 Uiso 1 1 calc R
H53 H 0.7199 1.2572 0.5308 0.069 Uiso 1 1 calc R
H54 H 0.7561 1.1916 0.5856 0.069 Uiso 1 1 calc R
C50 C 0.6145(4) 1.1239(7) 0.5851(3) 0.0444(19) Uani 1 1 d .
H55 H 0.6197 1.1934 0.5882 0.067 Uiso 1 1 calc R
H56 H 0.6371 1.0948 0.6229 0.067 Uiso 1 1 calc R
H57 H 0.5734 1.1085 0.5717 0.067 Uiso 1 1 calc R
C51 C 0.5763(3) 0.9217(6) 0.5170(4) 0.0405(18) Uani 1 1 d .
H58 H 0.5986 0.8755 0.5470 0.061 Uiso 1 1 calc R
H59 H 0.5551 0.8882 0.4804 0.061 Uiso 1 1 calc R
H60 H 0.5488 0.9549 0.5274 0.061 Uiso 1 1 calc R
C52 C 0.6508(4) 0.8950(7) 0.4443(4) 0.051(2) Uani 1 1 d .
H61 H 0.6611 0.9116 0.4133 0.077 Uiso 1 1 calc R
H62 H 0.6122 0.8660 0.4280 0.077 Uiso 1 1 calc R
H63 H 0.6792 0.8496 0.4705 0.077 Uiso 1 1 calc R
C53 C 0.7336(3) 1.0859(8) 0.4668(4) 0.051(2) Uani 1 1 d .
H64 H 0.7712 1.0629 0.4957 0.077 Uiso 1 1 calc R
H65 H 0.7360 1.1546 0.4609 0.077 Uiso 1 1 calc R
H66 H 0.7232 1.0521 0.4304 0.077 Uiso 1 1 calc R
C54 C 0.5818(2) 1.3743(4) 0.3561(2) 0.0157(10) Uani 1 1 d .
N3 N 0.5314(2) 1.4262(4) 0.3267(2) 0.0173(9) Uani 1 1 d .
C55 C 0.5306(3) 1.4674(5) 0.2765(3) 0.0250(13) Uani 1 1 d .
H67 H 0.5010 1.5064 0.2493 0.030 Uiso 1 1 calc R
C56 C 0.5809(3) 1.4401(5) 0.2747(3) 0.0241(12) Uani 1 1 d .
H68 H 0.5924 1.4561 0.2456 0.029 Uiso 1 1 calc R
N4 N 0.6123(2) 1.3841(3) 0.3235(2) 0.0169(9) Uani 1 1 d .
C57 C 0.4844(3) 1.4411(4) 0.3450(3) 0.0202(11) Uani 1 1 d .
C58 C 0.4881(3) 1.5233(5) 0.3793(3) 0.0252(12) Uani 1 1 d .
C59 C 0.4428(3) 1.5352(6) 0.3957(3) 0.0349(16) Uani 1 1 d .
H69 H 0.4438 1.5881 0.4191 0.042 Uiso 1 1 calc R
C60 C 0.3960(3) 1.4701(6) 0.3780(3) 0.0361(16) Uani 1 1 d .
H70 H 0.3663 1.4795 0.3897 0.043 Uiso 1 1 calc R
C61 C 0.3934(3) 1.3916(5) 0.3433(3) 0.0322(15) Uani 1 1 d .
H71 H 0.3616 1.3487 0.3315 0.039 Uiso 1 1 calc R
C62 C 0.4374(3) 1.3749(5) 0.3253(3) 0.0238(12) Uani 1 1 d .
C63 C 0.5366(3) 1.5988(5) 0.3959(3) 0.0337(15) Uani 1 1 d .
H72 H 0.5716 1.5671 0.3960 0.040 Uiso 1 1 calc R
C64 C 0.5541(5) 1.6426(6) 0.4563(4) 0.050(2) Uani 1 1 d .
H73 H 0.5216 1.6797 0.4559 0.075 Uiso 1 1 calc R
H74 H 0.5877 1.6845 0.4663 0.075 Uiso 1 1 calc R
H75 H 0.5640 1.5912 0.4848 0.075 Uiso 1 1 calc R
C65 C 0.5173(5) 1.6807(7) 0.3503(4) 0.057(3) Uani 1 1 d .
H76 H 0.5094 1.6542 0.3126 0.085 Uiso 1 1 calc R
H77 H 0.5482 1.7285 0.3614 0.085 Uiso 1 1 calc R
H78 H 0.4821 1.7109 0.3484 0.085 Uiso 1 1 calc R
C66 C 0.4326(3) 1.2931(5) 0.2834(4) 0.0350(16) Uani 1 1 d .
H79 H 0.4726 1.2754 0.2896 0.042 Uiso 1 1 calc R
C67 C 0.4028(4) 1.2020(6) 0.2931(4) 0.051(2) Uani 1 1 d .
H80 H 0.3611 1.2136 0.2786 0.077 Uiso 1 1 calc R
H81 H 0.4195 1.1875 0.3343 0.077 Uiso 1 1 calc R
H82 H 0.4090 1.1478 0.2726 0.077 Uiso 1 1 calc R
C68 C 0.3980(4) 1.3291(7) 0.2202(4) 0.051(2) Uani 1 1 d .
H83 H 0.3598 1.3517 0.2144 0.077 Uiso 1 1 calc R
H84 H 0.3934 1.2765 0.1936 0.077 Uiso 1 1 calc R
H85 H 0.4192 1.3815 0.2131 0.077 Uiso 1 1 calc R
C69 C 0.6747(3) 1.3607(4) 0.3457(3) 0.0201(11) Uani 1 1 d .
C70 C 0.7148(3) 1.4233(5) 0.3879(3) 0.0265(13) Uani 1 1 d .
C71 C 0.7744(3) 1.3991(6) 0.4123(3) 0.0385(17) Uani 1 1 d .
H86 H 0.8021 1.4403 0.4399 0.046 Uiso 1 1 calc R
C72 C 0.7928(3) 1.3139(7) 0.3960(4) 0.046(2) Uani 1 1 d .
H87 H 0.8326 1.2964 0.4144 0.055 Uiso 1 1 calc R
C73 C 0.7530(3) 1.2554(6) 0.3531(4) 0.0381(17) Uani 1 1 d .
H88 H 0.7664 1.1994 0.3420 0.046 Uiso 1 1 calc R
C74 C 0.6919(3) 1.2780(5) 0.3250(3) 0.0265(13) Uani 1 1 d .
C75 C 0.6963(3) 1.5178(6) 0.4064(3) 0.0344(16) Uani 1 1 d .
H89 H 0.6536 1.5141 0.3939 0.041 Uiso 1 1 calc R
C76 C 0.7258(5) 1.5348(8) 0.4723(4) 0.062(3) Uani 1 1 d .
H90 H 0.7196 1.4790 0.4917 0.093 Uiso 1 1 calc R
H91 H 0.7089 1.5915 0.4812 0.093 Uiso 1 1 calc R
H92 H 0.7674 1.5447 0.4854 0.093 Uiso 1 1 calc R
C77 C 0.7075(4) 1.6048(6) 0.3747(4) 0.049(2) Uani 1 1 d .
H93 H 0.6925 1.6632 0.3843 0.074 Uiso 1 1 calc R
H94 H 0.6877 1.5942 0.3331 0.074 Uiso 1 1 calc R
H95 H 0.7492 1.6116 0.3870 0.074 Uiso 1 1 calc R
C78 C 0.6506(4) 1.2180(5) 0.2738(3) 0.0358(16) Uani 1 1 d .
H96 H 0.6100 1.2322 0.2671 0.043 Uiso 1 1 calc R
C79 C 0.6613(5) 1.1081(6) 0.2844(5) 0.054(2) Uani 1 1 d .
H97 H 0.6990 1.0916 0.2859 0.082 Uiso 1 1 calc R
H98 H 0.6307 1.0730 0.2530 0.082 Uiso 1 1 calc R
H99 H 0.6610 1.0910 0.3209 0.082 Uiso 1 1 calc R
C80 C 0.6573(5) 1.2475(8) 0.2197(4) 0.061(3) Uani 1 1 d .
H100 H 0.6483 1.3155 0.2120 0.091 Uiso 1 1 calc R
H101 H 0.6306 1.2099 0.1867 0.091 Uiso 1 1 calc R
H102 H 0.6972 1.2356 0.2260 0.091 Uiso 1 1 calc R

loop_
_atom_site_aniso_label
_atom_site_aniso_U_11
_atom_site_aniso_U_22
_atom_site_aniso_U_33
_atom_site_aniso_U_23
_atom_site_aniso_U_13
_atom_site_aniso_U_12
W1 0.01898(12) 0.01456(11) 0.01995(12) -0.00439(8) 0.00856(9) -0.00307(8)
Ge1 0.0168(3) 0.0155(3) 0.0204(3) -0.0043(2) 0.0086(2) -0.0023(2)
Cl1 0.0412(9) 0.0234(7) 0.0321(8) 0.0024(6) 0.0228(7) -0.0020(6)
C1 0.022(3) 0.025(3) 0.024(3) -0.004(2) 0.008(2) -0.005(2)
O1 0.028(2) 0.035(3) 0.026(2) 0.001(2) 0.001(2) 0.001(2)
C2 0.033(3) 0.021(3) 0.034(3) -0.005(3) 0.015(3) -0.007(3)
O2 0.037(3) 0.039(3) 0.055(3) -0.011(3) 0.019(3) -0.021(2)
C3 0.020(3) 0.018(3) 0.022(3) -0.001(2) 0.005(2) -0.002(2)
O3 0.035(3) 0.036(3) 0.026(2) -0.001(2) 0.019(2) -0.006(2)
C4 0.027(3) 0.025(3) 0.064(5) -0.004(3) 0.032(4) 0.004(3)
C5 0.046(4) 0.037(4) 0.028(3) 0.005(3) 0.023(3) 0.021(3)
C6 0.030(3) 0.027(3) 0.034(4) -0.012(3) 0.009(3) 0.006(3)
C7 0.033(3) 0.019(3) 0.034(3) 0.001(3) 0.016(3) 0.006(2)
C8 0.021(3) 0.029(3) 0.033(3) -0.007(3) 0.010(3) 0.006(2)
C9 0.054(5) 0.035(4) 0.135(10) -0.011(5) 0.072(7) -0.007(4)
C10 0.094(8) 0.098(9) 0.050(6) 0.030(6) 0.051(6) 0.060(7)
C11 0.053(5) 0.040(5) 0.076(7) -0.041(5) 0.007(5) 0.001(4)
C12 0.068(6) 0.037(5) 0.078(7) 0.030(4) 0.048(6) 0.020(4)
C13 0.028(4) 0.072(6) 0.045(5) -0.025(4) -0.001(3) 0.017(4)
C14 0.016(2) 0.015(2) 0.017(2) -0.001(2) 0.008(2) -0.0030(19)
N1 0.019(2) 0.016(2) 0.018(2) 0.0003(17) 0.0089(19) -0.0008(17)
C15 0.025(3) 0.025(3) 0.027(3) -0.007(2) 0.018(3) -0.001(2)
C16 0.028(3) 0.028(3) 0.023(3) -0.006(2) 0.014(3) 0.001(2)
N2 0.016(2) 0.018(2) 0.020(2) -0.0027(18) 0.0088(19) -0.0024(18)
C17 0.015(3) 0.022(3) 0.021(3) 0.001(2) 0.009(2) 0.004(2)
C18 0.020(3) 0.026(3) 0.029(3) 0.004(2) 0.013(3) 0.002(2)
C19 0.033(4) 0.037(4) 0.033(4) 0.016(3) 0.019(3) 0.010(3)
C20 0.032(4) 0.050(4) 0.022(3) 0.008(3) 0.009(3) 0.008(3)
C21 0.027(3) 0.036(4) 0.024(3) -0.002(3) 0.003(3) 0.004(3)
C22 0.021(3) 0.024(3) 0.024(3) -0.002(2) 0.008(2) 0.000(2)
C23 0.027(3) 0.023(3) 0.045(4) 0.006(3) 0.019(3) -0.003(2)
C24 0.057(5) 0.024(4) 0.089(7) -0.009(4) 0.057(5) -0.012(3)
C25 0.045(4) 0.041(4) 0.053(5) -0.013(4) 0.036(4) -0.014(3)
C26 0.020(3) 0.025(3) 0.035(4) 0.003(3) 0.004(3) -0.003(2)
C27 0.034(4) 0.033(4) 0.065(5) -0.014(4) 0.022(4) -0.012(3)
C28 0.058(5) 0.039(4) 0.047(5) -0.003(4) 0.033(4) -0.015(4)
C29 0.017(3) 0.026(3) 0.016(3) -0.006(2) 0.004(2) -0.001(2)
C30 0.019(3) 0.029(3) 0.020(3) -0.007(2) 0.004(2) -0.004(2)
C31 0.022(3) 0.046(4) 0.031(4) -0.003(3) 0.007(3) -0.007(3)
C32 0.022(3) 0.056(5) 0.031(4) 0.010(3) 0.001(3) 0.006(3)
C33 0.032(4) 0.044(4) 0.022(3) 0.008(3) 0.003(3) 0.004(3)
C34 0.025(3) 0.033(3) 0.017(3) -0.002(2) 0.006(2) 0.001(3)
C35 0.020(3) 0.025(3) 0.032(3) -0.005(3) 0.007(3) -0.008(2)
C36 0.038(4) 0.047(5) 0.042(4) -0.001(3) 0.022(3) -0.012(3)
C37 0.058(5) 0.029(4) 0.063(6) -0.016(4) 0.032(5) -0.010(4)
C38 0.030(3) 0.029(3) 0.021(3) 0.004(2) 0.008(3) -0.001(3)
C39 0.039(4) 0.035(4) 0.031(4) 0.006(3) 0.008(3) -0.001(3)
C40 0.049(5) 0.057(5) 0.024(3) 0.003(3) 0.019(3) -0.005(4)
W2 0.02186(12) 0.02047(12) 0.01869(12) 0.00165(8) 0.00862(10) -0.00122(8)
Ge2 0.0249(3) 0.0223(3) 0.0170(3) 0.0022(2) 0.0076(2) -0.0030(2)
Cl2 0.0650(12) 0.0297(8) 0.0285(8) -0.0053(7) 0.0258(9) -0.0012(8)
C41 0.028(3) 0.031(3) 0.022(3) 0.002(2) 0.011(3) -0.004(3)
O4 0.038(3) 0.042(3) 0.046(3) 0.001(2) 0.026(3) 0.002(2)
C42 0.031(3) 0.030(3) 0.026(3) 0.001(3) 0.011(3) -0.010(3)
O5 0.045(3) 0.046(3) 0.036(3) -0.006(2) 0.014(2) -0.022(3)
C43 0.030(3) 0.020(3) 0.023(3) -0.003(2) 0.014(3) -0.006(2)
O6 0.034(3) 0.037(3) 0.023(2) -0.001(2) 0.012(2) -0.006(2)
C44 0.025(3) 0.029(3) 0.029(3) 0.009(3) 0.002(3) -0.001(3)
C45 0.028(3) 0.036(4) 0.019(3) 0.008(3) 0.010(3) 0.003(3)
C46 0.028(3) 0.024(3) 0.032(3) 0.011(3) 0.009(3) 0.002(3)
C47 0.029(3) 0.025(3) 0.036(4) 0.004(3) 0.011(3) 0.006(3)
C48 0.023(3) 0.033(4) 0.034(4) 0.012(3) 0.005(3) 0.009(3)
C49 0.037(4) 0.044(5) 0.033(4) 0.011(3) -0.007(3) -0.011(3)
C50 0.051(5) 0.060(5) 0.021(3) 0.002(3) 0.015(3) 0.008(4)
C51 0.034(4) 0.032(4) 0.051(5) 0.019(3) 0.015(3) -0.002(3)
C52 0.053(5) 0.047(5) 0.056(5) -0.002(4) 0.028(4) 0.013(4)
C53 0.023(4) 0.077(7) 0.057(5) 0.015(5) 0.020(4) 0.007(4)
C54 0.016(2) 0.017(3) 0.015(2) -0.001(2) 0.008(2) -0.0034(19)
N3 0.018(2) 0.018(2) 0.014(2) -0.0002(18) 0.0059(18) -0.0019(18)
C55 0.028(3) 0.029(3) 0.015(3) 0.006(2) 0.006(2) 0.001(2)
C56 0.028(3) 0.027(3) 0.015(3) 0.004(2) 0.007(2) -0.001(2)
N4 0.018(2) 0.021(2) 0.011(2) 0.0007(17) 0.0060(18) -0.0030(18)
C57 0.019(3) 0.024(3) 0.019(3) 0.002(2) 0.010(2) 0.004(2)
C58 0.025(3) 0.028(3) 0.020(3) 0.000(2) 0.007(2) 0.003(2)
C59 0.040(4) 0.042(4) 0.027(3) -0.001(3) 0.019(3) 0.010(3)
C60 0.034(4) 0.047(4) 0.036(4) 0.011(3) 0.024(3) 0.011(3)
C61 0.021(3) 0.037(4) 0.039(4) 0.011(3) 0.014(3) 0.003(3)
C62 0.018(3) 0.025(3) 0.023(3) 0.002(2) 0.004(2) 0.005(2)
C63 0.038(4) 0.032(4) 0.032(4) -0.013(3) 0.016(3) -0.003(3)
C64 0.071(6) 0.034(4) 0.035(4) -0.009(3) 0.014(4) 0.000(4)
C65 0.082(7) 0.050(5) 0.033(4) -0.003(4) 0.021(4) -0.029(5)
C66 0.019(3) 0.031(4) 0.051(4) -0.013(3) 0.012(3) -0.006(3)
C67 0.041(4) 0.031(4) 0.065(6) -0.008(4) 0.009(4) -0.012(3)
C68 0.062(6) 0.051(5) 0.038(4) -0.013(4) 0.019(4) -0.013(4)
C69 0.017(3) 0.025(3) 0.020(3) 0.006(2) 0.010(2) 0.002(2)
C70 0.024(3) 0.035(3) 0.021(3) 0.004(3) 0.010(2) -0.007(3)
C71 0.019(3) 0.058(5) 0.034(4) 0.006(3) 0.008(3) -0.007(3)
C72 0.021(3) 0.066(6) 0.057(5) 0.027(4) 0.022(4) 0.007(3)
C73 0.037(4) 0.037(4) 0.055(5) 0.014(3) 0.034(4) 0.013(3)
C74 0.031(3) 0.027(3) 0.030(3) 0.004(3) 0.022(3) 0.002(3)
C75 0.027(3) 0.043(4) 0.030(3) -0.012(3) 0.010(3) -0.015(3)
C76 0.097(8) 0.056(6) 0.034(4) -0.017(4) 0.029(5) -0.025(5)
C77 0.055(5) 0.037(4) 0.060(6) 0.001(4) 0.030(5) 0.000(4)
C78 0.051(4) 0.028(4) 0.043(4) -0.009(3) 0.035(4) -0.006(3)
C79 0.069(6) 0.032(4) 0.086(7) -0.014(4) 0.056(6) -0.002(4)
C80 0.088(8) 0.072(7) 0.042(5) -0.018(5) 0.046(5) -0.032(6)

loop_
_atom_type_symbol
_atom_type_description
_atom_type_scat_dispersion_real
_atom_type_scat_dispersion_imag
_atom_type_scat_source
C C 0.0033 0.0016 'International Tables Vol C Tables 4.2.6.8 and 6.1.1.4'
H H 0.0000 0.0000 'International Tables Vol C Tables 4.2.6.8 and 6.1.1.4'
O O 0.0106 0.0060 'International Tables Vol C Tables 4.2.6.8 and 6.1.1.4'
N N 0.0061 0.0033 'International Tables Vol C Tables 4.2.6.8 and 6.1.1.4'
Cl Cl 0.1484 0.1585 'International Tables Vol C Tables 4.2.6.8 and 6.1.1.4'
W W -0.8490 6.8722 'International Tables Vol C Tables 4.2.6.8 and 6.1.1.4'
Ge Ge 0.1547 1.8001 'International Tables Vol C Tables 4.2.6.8 and 6.1.1.4'

loop_
_geom_angle_atom_site_label_1
_geom_angle_atom_site_label_2
_geom_angle_atom_site_label_3
_geom_angle
C2 W1 C3 75.6(3)
C2 W1 C1 83.6(3)
C3 W1 C1 101.1(3)
C2 W1 C7 94.9(3)
C3 W1 C7 106.7(2)
C1 W1 C7 150.8(2)
C2 W1 C6 86.4(3)
C3 W1 C6 137.1(3)
C1 W1 C6 115.3(3)
C7 W1 C6 35.7(2)
C2 W1 C8 129.2(3)
C3 W1 C8 104.4(2)
C1 W1 C8 142.5(3)
C7 W1 C8 35.3(2)
C6 W1 C8 58.8(2)
C2 W1 C5 112.9(3)
C3 W1 C5 162.4(2)
C1 W1 C5 95.3(2)
C7 W1 C5 58.4(2)
C6 W1 C5 34.7(3)
C8 W1 C5 58.1(2)
C2 W1 C4 143.8(3)
C3 W1 C4 131.6(3)
C1 W1 C4 108.5(3)
C7 W1 C4 57.8(2)
C6 W1 C4 57.5(2)
C8 W1 C4 34.7(3)
C5 W1 C4 34.3(3)
C2 W1 Ge1 138.5(2)
C3 W1 Ge1 73.24(17)
C1 W1 Ge1 76.27(18)
C7 W1 Ge1 119.90(17)
C6 W1 Ge1 135.10(18)
C8 W1 Ge1 85.19(16)
C5 W1 Ge1 104.9(2)
C4 W1 Ge1 77.59(17)
C14 Ge1 Cl1 97.60(15)
C14 Ge1 W1 111.35(14)
Cl1 Ge1 W1 108.41(5)
O1 C1 W1 173.6(6)
O2 C2 W1 175.7(7)
O3 C3 W1 173.4(5)
C5 C4 C8 108.7(6)
C5 C4 C9 124.2(8)
C8 C4 C9 126.6(8)
C5 C4 W1 71.6(4)
C8 C4 W1 71.0(4)
C9 C4 W1 129.7(5)
C6 C5 C4 108.5(6)
C6 C5 C10 126.4(9)
C4 C5 C10 125.0(9)
C6 C5 W1 71.3(4)
C4 C5 W1 74.1(4)
C10 C5 W1 123.6(5)
C5 C6 C7 107.9(6)
C5 C6 C11 124.4(8)
C7 C6 C11 127.5(8)
C5 C6 W1 74.0(4)
C7 C6 W1 72.0(4)
C11 C6 W1 122.9(5)
C8 C7 C6 107.8(6)
C8 C7 C12 125.8(7)
C6 C7 C12 126.3(7)
C8 C7 W1 73.4(4)
C6 C7 W1 72.2(4)
C12 C7 W1 123.1(5)
C4 C8 C7 107.2(6)
C4 C8 C13 126.2(7)
C7 C8 C13 126.2(7)
C4 C8 W1 74.2(4)
C7 C8 W1 71.3(4)
C13 C8 W1 125.8(5)
N1 C14 N2 105.0(5)
N1 C14 Ge1 139.2(4)
N2 C14 Ge1 115.8(4)
C14 N1 C15 110.7(5)
C14 N1 C17 125.7(5)
C15 N1 C17 122.6(5)
C16 C15 N1 107.2(5)
C15 C16 N2 106.3(5)
C14 N2 C16 110.9(5)
C14 N2 C29 125.2(5)
C16 N2 C29 123.6(5)
C22 C17 C18 123.4(6)
C22 C17 N1 119.9(5)
C18 C17 N1 116.7(5)
C19 C18 C17 116.7(6)
C19 C18 C23 120.8(6)
C17 C18 C23 122.3(6)
C20 C19 C18 121.0(6)
C19 C20 C21 120.8(6)
C20 C21 C22 121.4(7)
C21 C22 C17 116.5(6)
C21 C22 C26 121.2(6)
C17 C22 C26 122.2(6)
C18 C23 C24 114.0(7)
C18 C23 C25 109.5(6)
C24 C23 C25 110.0(6)
C22 C26 C28 109.6(6)
C22 C26 C27 113.3(6)
C28 C26 C27 109.0(6)
C34 C29 C30 123.2(6)
C34 C29 N2 119.1(5)
C30 C29 N2 117.7(5)
C31 C30 C29 117.2(6)
C31 C30 C35 119.8(6)
C29 C30 C35 122.9(6)
C32 C31 C30 121.1(7)
C33 C32 C31 119.8(7)
C32 C33 C34 121.6(7)
C29 C34 C33 117.0(6)
C29 C34 C38 124.4(6)
C33 C34 C38 118.5(6)
C37 C35 C36 111.1(6)
C37 C35 C30 109.7(6)
C36 C35 C30 113.1(6)
C34 C38 C39 112.8(6)
C34 C38 C40 109.5(6)
C39 C38 C40 110.2(6)
C42 W2 C43 75.9(3)
C42 W2 C41 81.5(3)
C43 W2 C41 98.3(3)
C42 W2 C46 87.0(3)
C43 W2 C46 141.7(3)
C41 W2 C46 113.0(3)
C42 W2 C47 94.7(3)
C43 W2 C47 111.1(3)
C41 W2 C47 148.5(3)
C46 W2 C47 35.6(2)
C42 W2 C45 114.7(3)
C43 W2 C45 164.3(3)
C41 W2 C45 94.8(2)
C46 W2 C45 35.1(2)
C47 W2 C45 58.3(2)
C42 W2 C48 128.2(3)
C43 W2 C48 106.7(3)
C41 W2 C48 144.7(3)
C46 W2 C48 58.5(2)
C47 W2 C48 34.8(2)
C45 W2 C48 57.8(2)
C42 W2 C44 144.7(3)
C43 W2 C44 131.4(3)
C41 W2 C44 110.4(3)
C46 W2 C44 57.7(2)
C47 W2 C44 57.4(2)
C45 W2 C44 34.2(2)
C48 W2 C44 34.5(3)
C42 W2 Ge2 139.0(2)
C43 W2 Ge2 74.18(18)
C41 W2 Ge2 75.93(19)
C46 W2 Ge2 133.25(17)
C47 W2 Ge2 121.94(18)
C45 W2 Ge2 101.02(17)
C48 W2 Ge2 87.21(18)
C44 W2 Ge2 75.94(16)
C54 Ge2 Cl2 96.87(16)
C54 Ge2 W2 113.65(15)
Cl2 Ge2 W2 107.07(5)
O4 C41 W2 173.6(6)
O5 C42 W2 177.2(7)
O6 C43 W2 172.2(5)
C45 C44 C48 108.4(6)
C45 C44 C49 126.4(7)
C48 C44 C49 124.5(7)
C45 C44 W2 71.1(4)
C48 C44 W2 71.3(4)
C49 C44 W2 131.1(5)
C44 C45 C46 108.4(6)
C44 C45 C50 125.6(7)
C46 C45 C50 125.9(7)
C44 C45 W2 74.7(4)
C46 C45 W2 71.2(4)
C50 C45 W2 123.0(5)
C45 C46 C47 107.1(6)
C45 C46 C51 125.3(7)
C47 C46 C51 127.4(7)
C45 C46 W2 73.7(4)
C47 C46 W2 72.3(4)
C51 C46 W2 123.4(5)
C48 C47 C46 108.4(6)
C48 C47 C52 127.1(7)
C46 C47 C52 124.0(7)
C48 C47 W2 74.0(4)
C46 C47 W2 72.1(4)
C52 C47 W2 126.2(6)
C47 C48 C44 107.6(6)
C47 C48 C53 128.3(8)
C44 C48 C53 123.7(7)
C47 C48 W2 71.2(4)
C44 C48 W2 74.3(4)
C53 C48 W2 126.2(5)
N3 C54 N4 104.8(5)
N3 C54 Ge2 140.1(4)
N4 C54 Ge2 114.5(4)
C54 N3 C55 110.5(5)
C54 N3 C57 126.2(5)
C55 N3 C57 123.3(5)
C56 C55 N3 106.8(5)
C55 C56 N4 107.5(5)
C54 N4 C56 110.4(5)
C54 N4 C69 123.2(5)
C56 N4 C69 124.5(5)
C62 C57 C58 123.9(6)
C62 C57 N3 118.2(5)
C58 C57 N3 117.9(5)
C59 C58 C57 116.3(6)
C59 C58 C63 120.5(6)
C57 C58 C63 123.1(6)
C60 C59 C58 121.5(7)
C61 C60 C59 120.3(6)
C60 C61 C62 121.3(7)
C61 C62 C57 116.6(6)
C61 C62 C66 121.6(6)
C57 C62 C66 121.7(6)
C58 C63 C64 112.9(7)
C58 C63 C65 110.1(6)
C64 C63 C65 109.0(6)
C62 C66 C68 109.3(6)
C62 C66 C67 112.6(7)
C68 C66 C67 109.8(6)
C74 C69 C70 123.1(6)
C74 C69 N4 119.8(6)
C70 C69 N4 117.0(5)
C71 C70 C69 118.0(7)
C71 C70 C75 119.0(6)
C69 C70 C75 123.0(6)
C72 C71 C70 120.4(7)
C73 C72 C71 120.5(7)
C72 C73 C74 121.6(7)
C69 C74 C73 116.0(6)
C69 C74 C78 123.9(6)
C73 C74 C78 120.0(6)
C76 C75 C70 113.9(7)
C76 C75 C77 110.1(7)
C70 C75 C77 110.4(6)
C74 C78 C80 109.1(6)
C74 C78 C79 112.7(7)
C80 C78 C79 109.9(7)

loop_
_geom_bond_atom_site_label_1
_geom_bond_atom_site_label_2
_geom_bond_distance
W1 C2 1.958(7)
W1 C3 1.960(6)
W1 C1 1.988(6)
W1 C7 2.339(6)
W1 C6 2.341(6)
W1 C8 2.366(6)
W1 C5 2.376(6)
W1 C4 2.408(6)
W1 Ge1 2.7493(6)
Ge1 C14 2.119(5)
Ge1 Cl1 2.2901(17)
C1 O1 1.143(8)
C2 O2 1.153(8)
C3 O3 1.156(8)
C4 C5 1.409(11)
C4 C8 1.426(11)
C4 C9 1.502(10)
C5 C6 1.407(11)
C5 C10 1.504(11)
C6 C7 1.436(10)
C6 C11 1.503(10)
C7 C8 1.426(9)
C7 C12 1.498(10)
C8 C13 1.495(10)
C14 N1 1.348(7)
C14 N2 1.348(7)
N1 C15 1.383(7)
N1 C17 1.460(7)
C15 C16 1.340(9)
C16 N2 1.389(7)
N2 C29 1.460(7)
C17 C22 1.396(8)
C17 C18 1.410(8)
C18 C19 1.391(9)
C18 C23 1.506(9)
C19 C20 1.371(11)
C20 C21 1.379(11)
C21 C22 1.393(9)
C22 C26 1.512(9)
C23 C24 1.519(9)
C23 C25 1.540(10)
C26 C28 1.523(11)
C26 C27 1.524(10)
C29 C34 1.393(9)
C29 C30 1.401(9)
C30 C31 1.399(9)
C30 C35 1.528(9)
C31 C32 1.394(11)
C32 C33 1.376(11)
C33 C34 1.405(9)
C34 C38 1.512(9)
C35 C37 1.513(10)
C35 C36 1.527(10)
C38 C39 1.523(10)
C38 C40 1.537(10)
W2 C42 1.948(7)
W2 C43 1.961(6)
W2 C41 1.983(7)
W2 C46 2.345(6)
W2 C47 2.349(7)
W2 C45 2.377(6)
W2 C48 2.385(7)
W2 C44 2.424(7)
W2 Ge2 2.7499(7)
Ge2 C54 2.095(6)
Ge2 Cl2 2.2785(18)
C41 O4 1.140(8)
C42 O5 1.166(8)
C43 O6 1.145(8)
C44 C45 1.412(10)
C44 C48 1.425(11)
C44 C49 1.504(10)
C45 C46 1.426(10)
C45 C50 1.509(10)
C46 C47 1.434(10)
C46 C51 1.508(9)
C47 C48 1.417(10)
C47 C52 1.486(11)
C48 C53 1.490(11)
C54 N3 1.356(7)
C54 N4 1.364(7)
N3 C55 1.387(7)
N3 C57 1.464(7)
C55 C56 1.342(9)
C56 N4 1.373(7)
N4 C69 1.452(7)
C57 C62 1.398(9)
C57 C58 1.403(9)
C58 C59 1.388(9)
C58 C63 1.513(10)
C59 C60 1.386(11)
C60 C61 1.375(11)
C61 C62 1.391(9)
C62 C66 1.512(9)
C63 C64 1.520(10)
C63 C65 1.531(12)
C66 C68 1.530(12)
C66 C67 1.533(11)
C69 C74 1.397(9)
C69 C70 1.397(9)
C70 C71 1.388(10)
C70 C75 1.520(10)
C71 C72 1.387(13)
C72 C73 1.369(13)
C73 C74 1.416(10)
C74 C78 1.501(10)
C75 C76 1.517(10)
C75 C77 1.533(11)
C78 C80 1.512(10)
C78 C79 1.533(11)

loop_
_geom_torsion_atom_site_label_1
_geom_torsion_atom_site_label_2
_geom_torsion_atom_site_label_3
_geom_torsion_atom_site_label_4
_geom_torsion
C2 W1 Ge1 C14 -16.8(4)
C3 W1 Ge1 C14 26.2(2)
C1 W1 Ge1 C14 -80.1(2)
C7 W1 Ge1 C14 126.2(2)
C6 W1 Ge1 C14 167.6(3)
C8 W1 Ge1 C14 132.8(2)
C5 W1 Ge1 C14 -172.1(2)
C4 W1 Ge1 C14 167.1(3)
C2 W1 Ge1 Cl1 89.4(3)
C3 W1 Ge1 Cl1 132.40(19)
C1 W1 Ge1 Cl1 26.12(19)
C7 W1 Ge1 Cl1 -127.6(2)
C6 W1 Ge1 Cl1 -86.1(3)
C8 W1 Ge1 Cl1 -121.00(18)
C5 W1 Ge1 Cl1 -65.82(18)
C4 W1 Ge1 Cl1 -86.7(2)
C2 W1 C1 O1 75(5)
C3 W1 C1 O1 149(5)
C7 W1 C1 O1 -13(5)
C6 W1 C1 O1 -7(5)
C8 W1 C1 O1 -79(5)
C5 W1 C1 O1 -37(5)
C4 W1 C1 O1 -70(5)
Ge1 W1 C1 O1 -141(5)
C3 W1 C2 O2 64(9)
C1 W1 C2 O2 167(9)
C7 W1 C2 O2 -43(9)
C6 W1 C2 O2 -77(9)
C8 W1 C2 O2 -33(9)
C5 W1 C2 O2 -100(9)
C4 W1 C2 O2 -81(9)
Ge1 W1 C2 O2 106(9)
C2 W1 C3 O3 -28(5)
C1 W1 C3 O3 -108(5)
C7 W1 C3 O3 63(5)
C6 W1 C3 O3 40(5)
C8 W1 C3 O3 100(5)
C5 W1 C3 O3 94(5)
C4 W1 C3 O3 125(5)
Ge1 W1 C3 O3 -180(100)
C2 W1 C4 C5 -33.3(7)
C3 W1 C4 C5 -163.9(4)
C1 W1 C4 C5 71.6(5)
C7 W1 C4 C5 -79.8(4)
C6 W1 C4 C5 -37.2(4)
C8 W1 C4 C5 -118.1(6)
Ge1 W1 C4 C5 142.3(4)
C2 W1 C4 C8 84.8(6)
C3 W1 C4 C8 -45.8(5)
C1 W1 C4 C8 -170.3(4)
C7 W1 C4 C8 38.3(4)
C6 W1 C4 C8 80.9(4)
C5 W1 C4 C8 118.1(6)
Ge1 W1 C4 C8 -99.6(4)
C2 W1 C4 C9 -152.9(8)
C3 W1 C4 C9 76.5(10)
C1 W1 C4 C9 -48.0(9)
C7 W1 C4 C9 160.6(10)
C6 W1 C4 C9 -156.8(10)
C8 W1 C4 C9 122.3(11)
C5 W1 C4 C9 -119.6(11)
Ge1 W1 C4 C9 22.7(9)
C8 C4 C5 C6 1.8(7)
C9 C4 C5 C6 -170.4(7)
W1 C4 C5 C6 63.5(5)
C8 C4 C5 C10 178.1(7)
C9 C4 C5 C10 5.8(11)
W1 C4 C5 C10 -120.2(7)
C8 C4 C5 W1 -61.7(4)
C9 C4 C5 W1 126.1(7)
C2 W1 C5 C6 43.1(5)
C3 W1 C5 C6 -73.0(10)
C1 W1 C5 C6 128.3(4)
C7 W1 C5 C6 -38.3(4)
C8 W1 C5 C6 -80.0(4)
C4 W1 C5 C6 -116.3(6)
Ge1 W1 C5 C6 -154.5(4)
C2 W1 C5 C4 159.4(4)
C3 W1 C5 C4 43.4(11)
C1 W1 C5 C4 -115.3(4)
C7 W1 C5 C4 78.1(4)
C6 W1 C5 C4 116.3(6)
C8 W1 C5 C4 36.3(4)
Ge1 W1 C5 C4 -38.2(4)
C2 W1 C5 C10 -78.8(9)
C3 W1 C5 C10 165.2(9)
C1 W1 C5 C10 6.5(9)
C7 W1 C5 C10 -160.1(10)
C6 W1 C5 C10 -121.8(11)
C8 W1 C5 C10 158.1(10)
C4 W1 C5 C10 121.8(11)
Ge1 W1 C5 C10 83.7(9)
C4 C5 C6 C7 -0.8(7)
C10 C5 C6 C7 -177.0(7)
W1 C5 C6 C7 64.6(5)
C4 C5 C6 C11 175.4(7)
C10 C5 C6 C11 -0.8(12)
W1 C5 C6 C11 -119.3(7)
C4 C5 C6 W1 -65.3(5)
C10 C5 C6 W1 118.5(7)
C2 W1 C6 C5 -140.9(5)
C3 W1 C6 C5 154.8(4)
C1 W1 C6 C5 -59.8(5)
C7 W1 C6 C5 115.4(6)
C8 W1 C6 C5 77.9(5)
C4 W1 C6 C5 36.7(4)
Ge1 W1 C6 C5 36.1(5)
C2 W1 C6 C7 103.7(4)
C3 W1 C6 C7 39.4(6)
C1 W1 C6 C7 -175.2(4)
C8 W1 C6 C7 -37.6(4)
C5 W1 C6 C7 -115.4(6)
C4 W1 C6 C7 -78.7(5)
Ge1 W1 C6 C7 -79.3(5)
C2 W1 C6 C11 -19.9(8)
C3 W1 C6 C11 -84.2(8)
C1 W1 C6 C11 61.2(8)
C7 W1 C6 C11 -123.6(10)
C8 W1 C6 C11 -161.1(9)
C5 W1 C6 C11 121.0(10)
C4 W1 C6 C11 157.7(9)
Ge1 W1 C6 C11 157.1(7)
C5 C6 C7 C8 -0.5(7)
C11 C6 C7 C8 -176.5(7)
W1 C6 C7 C8 65.3(4)
C5 C6 C7 C12 175.7(7)
C11 C6 C7 C12 -0.3(12)
W1 C6 C7 C12 -118.5(7)
C5 C6 C7 W1 -65.8(5)
C11 C6 C7 W1 118.2(8)
C2 W1 C7 C8 167.8(4)
C3 W1 C7 C8 91.4(4)
C1 W1 C7 C8 -106.5(6)
C6 W1 C7 C8 -115.5(6)
C5 W1 C7 C8 -78.3(4)
C4 W1 C7 C8 -37.7(4)
Ge1 W1 C7 C8 11.4(4)
C2 W1 C7 C6 -76.8(5)
C3 W1 C7 C6 -153.2(4)
C1 W1 C7 C6 8.9(7)
C8 W1 C7 C6 115.5(6)
C5 W1 C7 C6 37.2(4)
C4 W1 C7 C6 77.8(5)
Ge1 W1 C7 C6 126.9(4)
C2 W1 C7 C12 45.5(7)
C3 W1 C7 C12 -31.0(8)
C1 W1 C7 C12 131.1(7)
C6 W1 C7 C12 122.2(9)
C8 W1 C7 C12 -122.3(9)
C5 W1 C7 C12 159.4(8)
C4 W1 C7 C12 -160.0(8)
Ge1 W1 C7 C12 -110.9(7)
C5 C4 C8 C7 -2.1(7)
C9 C4 C8 C7 169.9(6)
W1 C4 C8 C7 -64.2(4)
C5 C4 C8 C13 -174.8(6)
C9 C4 C8 C13 -2.8(11)
W1 C4 C8 C13 123.1(7)
C5 C4 C8 W1 62.1(5)
C9 C4 C8 W1 -125.9(7)
C6 C7 C8 C4 1.6(7)
C12 C7 C8 C4 -174.7(7)
W1 C7 C8 C4 66.1(4)
C6 C7 C8 C13 174.3(6)
C12 C7 C8 C13 -2.0(11)
W1 C7 C8 C13 -121.2(7)
C6 C7 C8 W1 -64.5(4)
C12 C7 C8 W1 119.2(7)
C2 W1 C8 C4 -130.6(4)
C3 W1 C8 C4 146.4(4)
C1 W1 C8 C4 15.1(6)
C7 W1 C8 C4 -114.8(6)
C6 W1 C8 C4 -76.7(4)
C5 W1 C8 C4 -35.8(4)
Ge1 W1 C8 C4 75.1(4)
C2 W1 C8 C7 -15.8(5)
C3 W1 C8 C7 -98.8(4)
C1 W1 C8 C7 129.9(5)
C6 W1 C8 C7 38.0(4)
C5 W1 C8 C7 79.0(4)
C4 W1 C8 C7 114.8(6)
Ge1 W1 C8 C7 -170.1(4)
C2 W1 C8 C13 105.9(8)
C3 W1 C8 C13 22.9(8)
C1 W1 C8 C13 -108.4(8)
C7 W1 C8 C13 121.7(9)
C6 W1 C8 C13 159.7(8)
C5 W1 C8 C13 -159.3(8)
C4 W1 C8 C13 -123.5(9)
Ge1 W1 C8 C13 -48.4(7)
Cl1 Ge1 C14 N1 -38.5(6)
W1 Ge1 C14 N1 74.7(6)
Cl1 Ge1 C14 N2 136.6(4)
W1 Ge1 C14 N2 -110.2(4)
N2 C14 N1 C15 0.3(6)
Ge1 C14 N1 C15 175.7(5)
N2 C14 N1 C17 -168.5(5)
Ge1 C14 N1 C17 6.9(9)
C14 N1 C15 C16 0.3(7)
C17 N1 C15 C16 169.5(5)
N1 C15 C16 N2 -0.7(7)
N1 C14 N2 C16 -0.8(6)
Ge1 C14 N2 C16 -177.4(4)
N1 C14 N2 C29 172.2(5)
Ge1 C14 N2 C29 -4.5(7)
C15 C16 N2 C14 1.0(7)
C15 C16 N2 C29 -172.1(5)
C14 N1 C17 C22 -97.6(7)
C15 N1 C17 C22 94.9(7)
C14 N1 C17 C18 84.9(7)
C15 N1 C17 C18 -82.6(7)
C22 C17 C18 C19 5.0(9)
N1 C17 C18 C19 -177.6(5)
C22 C17 C18 C23 -171.3(6)
N1 C17 C18 C23 6.0(8)
C17 C18 C19 C20 -1.8(10)
C23 C18 C19 C20 174.6(6)
C18 C19 C20 C21 -1.9(11)
C19 C20 C21 C22 2.8(11)
C20 C21 C22 C17 0.2(10)
C20 C21 C22 C26 -175.7(7)
C18 C17 C22 C21 -4.2(9)
N1 C17 C22 C21 178.5(5)
C18 C17 C22 C26 171.6(6)
N1 C17 C22 C26 -5.6(9)
C19 C18 C23 C24 44.5(9)
C17 C18 C23 C24 -139.3(7)
C19 C18 C23 C25 -79.2(8)
C17 C18 C23 C25 97.0(7)
C21 C22 C26 C28 87.8(8)
C17 C22 C26 C28 -87.8(7)
C21 C22 C26 C27 -34.2(9)
C17 C22 C26 C27 150.2(6)
C14 N2 C29 C34 113.7(7)
C16 N2 C29 C34 -74.2(8)
C14 N2 C29 C30 -66.9(8)
C16 N2 C29 C30 105.2(7)
C34 C29 C30 C31 -2.3(9)
N2 C29 C30 C31 178.4(6)
C34 C29 C30 C35 173.7(6)
N2 C29 C30 C35 -5.6(9)
C29 C30 C31 C32 -0.6(10)
C35 C30 C31 C32 -176.7(7)
C30 C31 C32 C33 2.6(12)
C31 C32 C33 C34 -2.0(12)
C30 C29 C34 C33 2.9(9)
N2 C29 C34 C33 -177.7(6)
C30 C29 C34 C38 -174.3(6)
N2 C29 C34 C38 5.1(9)
C32 C33 C34 C29 -0.7(11)
C32 C33 C34 C38 176.6(7)
C31 C30 C35 C37 89.7(8)
C29 C30 C35 C37 -86.2(7)
C31 C30 C35 C36 -34.9(9)
C29 C30 C35 C36 149.2(6)
C29 C34 C38 C39 -133.6(7)
C33 C34 C38 C39 49.2(8)
C29 C34 C38 C40 103.3(7)
C33 C34 C38 C40 -73.9(8)
C42 W2 Ge2 C54 -16.2(4)
C43 W2 Ge2 C54 28.3(3)
C41 W2 Ge2 C54 -74.8(3)
C46 W2 Ge2 C54 176.8(3)
C47 W2 Ge2 C54 133.6(3)
C45 W2 Ge2 C54 -167.0(2)
C48 W2 Ge2 C54 136.5(2)
C44 W2 Ge2 C54 169.5(3)
C42 W2 Ge2 Cl2 89.5(3)
C43 W2 Ge2 Cl2 134.0(2)
C41 W2 Ge2 Cl2 31.0(2)
C46 W2 Ge2 Cl2 -77.5(3)
C47 W2 Ge2 Cl2 -120.7(2)
C45 W2 Ge2 Cl2 -61.32(18)
C48 W2 Ge2 Cl2 -117.74(19)
C44 W2 Ge2 Cl2 -84.7(2)
C42 W2 C41 O4 57(5)
C43 W2 C41 O4 131(5)
C46 W2 C41 O4 -26(5)
C47 W2 C41 O4 -28(6)
C45 W2 C41 O4 -58(5)
C48 W2 C41 O4 -94(5)
C44 W2 C41 O4 -89(5)
Ge2 W2 C41 O4 -158(5)
C43 W2 C42 O5 52(14)
C41 W2 C42 O5 153(14)
C46 W2 C42 O5 -94(14)
C47 W2 C42 O5 -59(14)
C45 W2 C42 O5 -116(14)
C48 W2 C42 O5 -49(14)
C44 W2 C42 O5 -94(14)
Ge2 W2 C42 O5 96(14)
C42 W2 C43 O6 -1(4)
C41 W2 C43 O6 -80(4)
C46 W2 C43 O6 65(4)
C47 W2 C43 O6 88(4)
C45 W2 C43 O6 133(4)
C48 W2 C43 O6 125(4)
C44 W2 C43 O6 153(4)
Ge2 W2 C43 O6 -153(4)
C42 W2 C44 C45 -37.5(7)
C43 W2 C44 C45 -170.6(4)
C41 W2 C44 C45 67.1(5)
C46 W2 C44 C45 -37.7(4)
C47 W2 C44 C45 -80.2(4)
C48 W2 C44 C45 -118.0(6)
Ge2 W2 C44 C45 136.0(4)
C42 W2 C44 C48 80.5(6)
C43 W2 C44 C48 -52.6(5)
C41 W2 C44 C48 -174.9(4)
C46 W2 C44 C48 80.2(4)
C47 W2 C44 C48 37.8(4)
C45 W2 C44 C48 118.0(6)
Ge2 W2 C44 C48 -106.0(4)
C42 W2 C44 C49 -159.7(7)
C43 W2 C44 C49 67.2(9)
C41 W2 C44 C49 -55.1(8)
C46 W2 C44 C49 -160.0(9)
C47 W2 C44 C49 157.6(9)
C45 W2 C44 C49 -122.2(10)
C48 W2 C44 C49 119.8(9)
Ge2 W2 C44 C49 13.8(7)
C48 C44 C45 C46 1.8(7)
C49 C44 C45 C46 -168.7(6)
W2 C44 C45 C46 63.7(4)
C48 C44 C45 C50 178.2(6)
C49 C44 C45 C50 7.7(11)
W2 C44 C45 C50 -120.0(7)
C48 C44 C45 W2 -61.9(5)
C49 C44 C45 W2 127.6(7)
C42 W2 C45 C44 157.2(4)
C43 W2 C45 C44 27.1(11)
C41 W2 C45 C44 -119.9(4)
C46 W2 C45 C44 116.0(6)
C47 W2 C45 C44 77.5(4)
C48 W2 C45 C44 36.2(4)
Ge2 W2 C45 C44 -43.4(4)
C42 W2 C45 C46 41.2(5)
C43 W2 C45 C46 -88.9(10)
C41 W2 C45 C46 124.0(4)
C47 W2 C45 C46 -38.5(4)
C48 W2 C45 C46 -79.8(4)
C44 W2 C45 C46 -116.0(6)
Ge2 W2 C45 C46 -159.4(4)
C42 W2 C45 C50 -80.0(7)
C43 W2 C45 C50 149.9(9)
C41 W2 C45 C50 2.9(7)
C46 W2 C45 C50 -121.2(8)
C47 W2 C45 C50 -159.7(7)
C48 W2 C45 C50 159.0(7)
C44 W2 C45 C50 122.8(8)
Ge2 W2 C45 C50 79.4(6)
C44 C45 C46 C47 -0.9(7)
C50 C45 C46 C47 -177.2(7)
W2 C45 C46 C47 65.1(4)
C44 C45 C46 C51 174.3(6)
C50 C45 C46 C51 -2.0(11)
W2 C45 C46 C51 -119.7(7)
C44 C45 C46 W2 -66.0(5)
C50 C45 C46 W2 117.7(7)
C42 W2 C46 C45 -143.2(4)
C43 W2 C46 C45 154.2(4)
C41 W2 C46 C45 -63.7(4)
C47 W2 C46 C45 114.5(6)
C48 W2 C46 C45 77.5(4)
C44 W2 C46 C45 36.7(4)
Ge2 W2 C46 C45 28.3(5)
C42 W2 C46 C47 102.3(4)
C43 W2 C46 C47 39.7(6)
C41 W2 C46 C47 -178.2(4)
C45 W2 C46 C47 -114.5(6)
C48 W2 C46 C47 -37.0(4)
C44 W2 C46 C47 -77.8(4)
Ge2 W2 C46 C47 -86.2(4)
C42 W2 C46 C51 -21.3(7)
C43 W2 C46 C51 -83.9(7)
C41 W2 C46 C51 58.2(7)
C47 W2 C46 C51 -123.6(8)
C45 W2 C46 C51 121.9(8)
C48 W2 C46 C51 -160.6(7)
C44 W2 C46 C51 158.6(7)
Ge2 W2 C46 C51 150.2(5)
C45 C46 C47 C48 -0.4(7)
C51 C46 C47 C48 -175.5(6)
W2 C46 C47 C48 65.6(5)
C45 C46 C47 C52 172.0(7)
C51 C46 C47 C52 -3.1(11)
W2 C46 C47 C52 -122.0(7)
C45 C46 C47 W2 -66.0(4)
C51 C46 C47 W2 118.9(7)
C42 W2 C47 C48 165.8(5)
C43 W2 C47 C48 89.1(5)
C41 W2 C47 C48 -112.9(6)
C46 W2 C47 C48 -116.0(6)
C45 W2 C47 C48 -78.0(5)
C44 W2 C47 C48 -37.4(4)
Ge2 W2 C47 C48 5.1(5)
C42 W2 C47 C46 -78.2(4)
C43 W2 C47 C46 -154.9(4)
C41 W2 C47 C46 3.1(7)
C45 W2 C47 C46 38.0(4)
C48 W2 C47 C46 116.0(6)
C44 W2 C47 C46 78.6(4)
Ge2 W2 C47 C46 121.1(4)
C42 W2 C47 C52 41.2(7)
C43 W2 C47 C52 -35.5(7)
C41 W2 C47 C52 122.5(7)
C46 W2 C47 C52 119.4(9)
C45 W2 C47 C52 157.4(8)
C48 W2 C47 C52 -124.6(9)
C44 W2 C47 C52 -161.9(8)
Ge2 W2 C47 C52 -119.5(7)
C46 C47 C48 C44 1.5(7)
C52 C47 C48 C44 -170.6(7)
W2 C47 C48 C44 65.9(5)
C46 C47 C48 C53 173.9(7)
C52 C47 C48 C53 1.8(12)
W2 C47 C48 C53 -121.7(8)
C46 C47 C48 W2 -64.3(5)
C52 C47 C48 W2 123.6(8)
C45 C44 C48 C47 -2.1(7)
C49 C44 C48 C47 168.7(6)
W2 C44 C48 C47 -63.8(5)
C45 C44 C48 C53 -174.9(7)
C49 C44 C48 C53 -4.2(11)
W2 C44 C48 C53 123.3(7)
C45 C44 C48 W2 61.7(5)
C49 C44 C48 W2 -127.5(7)
C42 W2 C48 C47 -18.2(6)
C43 W2 C48 C47 -103.1(4)
C41 W2 C48 C47 123.7(5)
C46 W2 C48 C47 37.8(4)
C45 W2 C48 C47 79.4(5)
C44 W2 C48 C47 115.4(6)
Ge2 W2 C48 C47 -175.7(4)
C42 W2 C48 C44 -133.5(4)
C43 W2 C48 C44 141.5(4)
C41 W2 C48 C44 8.3(7)
C46 W2 C48 C44 -77.5(4)
C47 W2 C48 C44 -115.4(6)
C45 W2 C48 C44 -35.9(4)
Ge2 W2 C48 C44 69.0(4)
C42 W2 C48 C53 106.0(8)
C43 W2 C48 C53 21.0(8)
C41 W2 C48 C53 -112.2(8)
C46 W2 C48 C53 162.0(9)
C47 W2 C48 C53 124.2(9)
C45 W2 C48 C53 -156.4(8)
C44 W2 C48 C53 -120.5(9)
Ge2 W2 C48 C53 -51.5(7)
Cl2 Ge2 C54 N3 -30.4(6)
W2 Ge2 C54 N3 81.7(6)
Cl2 Ge2 C54 N4 139.4(4)
W2 Ge2 C54 N4 -108.6(4)
N4 C54 N3 C55 0.2(6)
Ge2 C54 N3 C55 170.5(5)
N4 C54 N3 C57 -177.9(5)
Ge2 C54 N3 C57 -7.5(10)
C54 N3 C55 C56 0.4(7)
C57 N3 C55 C56 178.5(5)
N3 C55 C56 N4 -0.8(7)
N3 C54 N4 C56 -0.7(6)
Ge2 C54 N4 C56 -173.9(4)
N3 C54 N4 C69 164.4(5)
Ge2 C54 N4 C69 -8.8(7)
C55 C56 N4 C54 1.0(7)
C55 C56 N4 C69 -163.9(6)
C54 N3 C57 C62 -91.3(7)
C55 N3 C57 C62 90.9(7)
C54 N3 C57 C58 91.1(7)
C55 N3 C57 C58 -86.7(7)
C62 C57 C58 C59 2.5(9)
N3 C57 C58 C59 179.9(6)
C62 C57 C58 C63 -174.7(6)
N3 C57 C58 C63 2.7(9)
C57 C58 C59 C60 -1.1(10)
C63 C58 C59 C60 176.1(7)
C58 C59 C60 C61 -0.3(11)
C59 C60 C61 C62 0.5(11)
C60 C61 C62 C57 0.8(10)
C60 C61 C62 C66 -175.4(7)
C58 C57 C62 C61 -2.3(9)
N3 C57 C62 C61 -179.7(5)
C58 C57 C62 C66 173.8(6)
N3 C57 C62 C66 -3.5(9)
C59 C58 C63 C64 36.6(10)
C57 C58 C63 C64 -146.3(7)
C59 C58 C63 C65 -85.5(8)
C57 C58 C63 C65 91.5(8)
C61 C62 C66 C68 86.5(8)
C57 C62 C66 C68 -89.5(8)
C61 C62 C66 C67 -35.7(9)
C57 C62 C66 C67 148.3(6)
C54 N4 C69 C74 108.4(6)
C56 N4 C69 C74 -88.6(7)
C54 N4 C69 C70 -71.0(7)
C56 N4 C69 C70 92.0(7)
C74 C69 C70 C71 -3.2(9)
N4 C69 C70 C71 176.2(6)
C74 C69 C70 C75 174.5(6)
N4 C69 C70 C75 -6.1(9)
C69 C70 C71 C72 -1.6(10)
C75 C70 C71 C72 -179.4(7)
C70 C71 C72 C73 3.9(11)
C71 C72 C73 C74 -1.6(11)
C70 C69 C74 C73 5.3(9)
N4 C69 C74 C73 -174.0(5)
C70 C69 C74 C78 -171.0(6)
N4 C69 C74 C78 9.7(9)
C72 C73 C74 C69 -2.9(10)
C72 C73 C74 C78 173.6(7)
C71 C70 C75 C76 -45.9(9)
C69 C70 C75 C76 136.4(7)
C71 C70 C75 C77 78.6(8)
C69 C70 C75 C77 -99.1(8)
C69 C74 C78 C80 98.9(8)
C73 C74 C78 C80 -77.3(9)
C69 C74 C78 C79 -138.8(7)
C73 C74 C78 C79 45.1(9)
